data_1512979
loop_
_publ_author_name
'P. Mosae Selvakumar'
'E. Suresh'
'P.S. Subramanian'

_publ_section_title
;
 Synthesis, spectral characterization and structural investigation on some
 4-aminoantipyrine containing Schiff base Cu(II) complexes and their
 molecular association
;
_journal_issue 4
_journal_name_full Polyhedron
_journal_page_first 749
_journal_page_last 756
_journal_paper_doi 10.1016/j.poly.2006.09.004
_journal_volume 26
_journal_year 2007
_chemical_formula_sum 'C18 H15 Cl2 N3 O2'
_chemical_formula_weight 376.23
_chemical_name_systematic
; 
 ? 
;
_space_group_IT_number 14
_symmetry_cell_setting monoclinic
_symmetry_space_group_name_Hall '-P 2yn'
_symmetry_space_group_name_H-M 'P 1 21/n 1'
_atom_sites_solution_hydrogens geom
_atom_sites_solution_primary direct
_atom_sites_solution_secondary difmap
_audit_creation_method SHELXL-97
_cell_angle_alpha 90.00
_cell_angle_beta 90.972(2)
_cell_angle_gamma 90.00
_cell_formula_units_Z 4
_cell_length_a 7.0141(8)
_cell_length_b 8.0449(9)
_cell_length_c 30.487(3)
_cell_measurement_temperature 293(2)
_cell_volume 1720.1(3)
_computing_cell_refinement 'BRUKER SMART'
_computing_data_collection 'BRUKER SMART'
_computing_data_reduction 'BRUKER SAINT'
_computing_molecular_graphics 'ORTEP, PLATON, MERCURY'
_computing_publication_material 'SHELXL-97 (Sheldrick, 1997)'
_computing_structure_refinement 'SHELXL-97 (Sheldrick, 1997)'
_computing_structure_solution 'SHELXS-97 (Sheldrick, 1990)'
_diffrn_ambient_temperature 293(2)
_diffrn_measured_fraction_theta_full 0.870
_diffrn_measured_fraction_theta_max 0.870
_diffrn_measurement_device_type 'BRUKER SMART APEX CCD DIFFRACTOMETER'
_diffrn_measurement_method 'OMEGA-PHI SCAN'
_diffrn_radiation_monochromator graphite
_diffrn_radiation_source 'fine-focus sealed tube'
_diffrn_radiation_type MoK\a
_diffrn_radiation_wavelength 0.71073
_diffrn_reflns_av_R_equivalents 0.0244
_diffrn_reflns_av_sigmaI/netI 0.0330
_diffrn_reflns_limit_h_max 9
_diffrn_reflns_limit_h_min -9
_diffrn_reflns_limit_k_max 10
_diffrn_reflns_limit_k_min -10
_diffrn_reflns_limit_l_max 21
_diffrn_reflns_limit_l_min -40
_diffrn_reflns_number 9786
_diffrn_reflns_theta_full 28.24
_diffrn_reflns_theta_max 28.24
_diffrn_reflns_theta_min 1.34
_exptl_absorpt_coefficient_mu 0.394
_exptl_absorpt_correction_type SADABS
_exptl_crystal_colour yellow
_exptl_crystal_density_diffrn 1.453
_exptl_crystal_density_method 'not measured'
_exptl_crystal_description plates
_exptl_crystal_F_000 776
_exptl_crystal_size_max 0.20
_exptl_crystal_size_mid 0.12
_exptl_crystal_size_min 0.08
_refine_diff_density_max 0.346
_refine_diff_density_min -0.349
_refine_diff_density_rms 0.102
_refine_ls_extinction_method none
_refine_ls_goodness_of_fit_ref 1.069
_refine_ls_hydrogen_treatment mixed
_refine_ls_matrix_type full
_refine_ls_number_parameters 229
_refine_ls_number_reflns 3965
_refine_ls_number_restraints 0
_refine_ls_restrained_S_all 1.069
_refine_ls_R_factor_all 0.0645
_refine_ls_R_factor_gt 0.0482
_refine_ls_shift/su_max 0.002
_refine_ls_shift/su_mean 0.000
_refine_ls_structure_factor_coef Fsqd
_refine_ls_weighting_details 'w=1/[\s^2^(Fo^2^)+(0.0754P)^2^+0.4096P] where P=(Fo^2^+2Fc^2^)/3'
_refine_ls_weighting_scheme calc
_refine_ls_wR_factor_gt 0.1237
_refine_ls_wR_factor_ref 0.1448
_reflns_number_gt 3102
_reflns_number_total 3965
_reflns_threshold_expression >2sigma(I)
_cod_data_source_file 2007-749.cif
_cod_data_source_block subu5m
_cod_depositor_comments
;
The following automatic conversions were performed:

'_symmetry_cell_setting' value 'Monoclinic' changed to 'monoclinic'
according to the built-in table from CIF Core dictionary named
'cif_core.dic' version 2.4.1 from 2010-06-29.

Automatic conversion script
Id: cif_fix_values 1891 2012-01-12 08:04:46Z andrius 

The following automatic conversions were performed:

'_refine_ls_weighting_scheme' value 'calc
w=1/[\s^2^(Fo^2^)+(0.0754P)^2^+0.4096P] where P=(Fo^2^+2Fc^2^)/3' was
changed to 'calc'. New tag '_refine_ls_weighting_details' was
created. The value of the new tag was set to
'w=1/[\s^2^(Fo^2^)+(0.0754P)^2^+0.4096P] where P=(Fo^2^+2Fc^2^)/3'.

Automatic conversion script
Id: cif_fix_values 3143 2015-03-26 13:38:13Z robertas 
;
_cod_original_sg_symbol_H-M P21/n
_cod_database_code 1512979

loop_
_symmetry_equiv_pos_as_xyz
'x, y, z'
'-x+1/2, y+1/2, -z+1/2'
'-x, -y, -z'
'x-1/2, -y-1/2, z-1/2'

loop_
_atom_site_label
_atom_site_type_symbol
_atom_site_fract_x
_atom_site_fract_y
_atom_site_fract_z
_atom_site_U_iso_or_equiv
_atom_site_adp_type
_atom_site_occupancy
_atom_site_calc_flag
_atom_site_refinement_flags
Cl1 Cl 1.54551(8) 0.97155(8) 1.09083(2) 0.0527(2) Uani 1 d .
Cl2 Cl 0.90884(9) 0.64827(9) 1.13688(2) 0.0602(2) Uani 1 d .
O2 O 0.8257(2) 0.6422(2) 1.04272(5) 0.0497(4) Uani 1 d .
H2 H 0.8071 0.6468 1.0161 0.075 Uiso 1 calc R
N3 N 0.8968(2) 0.7106(2) 0.96136(6) 0.0373(4) Uani 1 d .
O1 O 1.1110(2) 0.8327(2) 0.87896(5) 0.0494(4) Uani 1 d .
C16 C 0.9895(3) 0.7201(3) 1.05311(7) 0.0374(5) Uani 1 d .
N2 N 0.6757(2) 0.6433(2) 0.85659(6) 0.0387(4) Uani 1 d .
N1 N 0.8357(2) 0.7373(2) 0.84362(5) 0.0383(4) Uani 1 d .
C10 C 1.0514(3) 0.7837(3) 0.97437(7) 0.0396(5) Uani 1 d .
H10 H 1.1296 0.8333 0.9538 0.048 Uiso 1 calc R
C12 C 1.2765(3) 0.8683(3) 1.03289(7) 0.0406(5) Uani 1 d .
H12 H 1.3540 0.9142 1.0116 0.049 Uiso 1 calc R
C11 C 1.1053(3) 0.7900(3) 1.02038(7) 0.0373(4) Uani 1 d .
C9 C 0.9520(3) 0.7693(3) 0.88056(7) 0.0373(5) Uani 1 d .
C8 C 0.8457(3) 0.7067(3) 0.91720(7) 0.0356(4) Uani 1 d .
C1 C 1.0340(3) 0.8375(3) 0.78523(7) 0.0460(5) Uani 1 d .
H1 H 1.0675 0.9286 0.8025 0.055 Uiso 1 calc R
C7 C 0.6808(3) 0.6373(3) 0.90117(7) 0.0356(4) Uani 1 d .
C15 C 1.0488(3) 0.7343(3) 1.09638(7) 0.0400(5) Uani 1 d .
C13 C 1.3301(3) 0.8776(3) 1.07587(7) 0.0394(5) Uani 1 d .
C6 C 0.9075(3) 0.7183(3) 0.80080(7) 0.0382(5) Uani 1 d .
C14 C 1.2170(3) 0.8117(3) 1.10826(7) 0.0428(5) Uani 1 d .
H14 H 1.2540 0.8196 1.1376 0.051 Uiso 1 calc R
C2 C 1.1088(4) 0.8189(4) 0.74394(8) 0.0576(7) Uani 1 d .
H2A H 1.1973 0.8957 0.7340 0.069 Uiso 1 calc R
C17 C 0.4960(3) 0.6761(3) 0.83255(8) 0.0468(6) Uani 1 d .
H17A H 0.4033 0.5936 0.8402 0.070 Uiso 1 calc R
H17B H 0.5178 0.6717 0.8016 0.070 Uiso 1 calc R
H17C H 0.4494 0.7843 0.8402 0.070 Uiso 1 calc R
C4 C 0.9278(4) 0.5732(4) 0.73254(8) 0.0592(7) Uani 1 d .
H4 H 0.8900 0.4857 0.7145 0.071 Uiso 1 calc R
C18 C 0.5203(3) 0.5657(3) 0.92633(8) 0.0489(6) Uani 1 d .
H18A H 0.4127 0.6393 0.9246 0.073 Uiso 1 calc R
H18B H 0.5590 0.5518 0.9565 0.073 Uiso 1 calc R
H18C H 0.4855 0.4597 0.9141 0.073 Uiso 1 calc R
C3 C 1.0546(4) 0.6886(4) 0.71732(9) 0.0616(7) Uani 1 d .
H3 H 1.1034 0.6788 0.6893 0.074 Uiso 1 calc R
C5 C 0.8552(3) 0.5848(3) 0.77442(8) 0.0474(5) Uani 1 d .
H5 H 0.7724 0.5040 0.7847 0.057 Uiso 1 calc R

loop_
_atom_site_aniso_label
_atom_site_aniso_U_11
_atom_site_aniso_U_22
_atom_site_aniso_U_33
_atom_site_aniso_U_23
_atom_site_aniso_U_13
_atom_site_aniso_U_12
Cl1 0.0440(3) 0.0599(4) 0.0540(4) -0.0044(3) -0.0086(3) -0.0139(3)
Cl2 0.0562(4) 0.0825(5) 0.0423(3) 0.0112(3) 0.0127(3) -0.0087(3)
O2 0.0409(8) 0.0644(11) 0.0439(9) 0.0002(8) 0.0043(7) -0.0179(7)
N3 0.0355(9) 0.0417(10) 0.0348(9) -0.0036(7) 0.0023(7) -0.0017(7)
O1 0.0338(8) 0.0743(11) 0.0402(8) -0.0039(8) 0.0022(6) -0.0204(7)
C16 0.0362(10) 0.0372(11) 0.0389(11) -0.0024(9) 0.0041(8) -0.0026(8)
N2 0.0268(8) 0.0481(10) 0.0414(10) -0.0031(8) 0.0012(7) -0.0084(7)
N1 0.0304(8) 0.0502(10) 0.0344(9) -0.0027(8) 0.0030(7) -0.0102(7)
C10 0.0394(11) 0.0455(12) 0.0340(10) -0.0006(9) 0.0040(9) -0.0064(9)
C12 0.0366(11) 0.0454(12) 0.0400(11) 0.0003(9) 0.0044(9) -0.0091(9)
C11 0.0351(10) 0.0391(11) 0.0377(11) -0.0013(9) 0.0026(8) -0.0042(8)
C9 0.0318(10) 0.0455(12) 0.0346(10) -0.0040(9) 0.0010(8) -0.0037(8)
C8 0.0289(10) 0.0397(11) 0.0383(11) -0.0032(8) 0.0027(8) -0.0016(8)
C1 0.0417(12) 0.0569(14) 0.0393(12) 0.0051(10) -0.0022(10) -0.0089(10)
C7 0.0301(9) 0.0398(11) 0.0372(11) -0.0033(8) 0.0049(8) -0.0028(8)
C15 0.0399(11) 0.0445(12) 0.0357(11) 0.0032(9) 0.0097(9) -0.0002(9)
C13 0.0365(11) 0.0383(11) 0.0432(12) -0.0046(9) -0.0029(9) -0.0045(8)
C6 0.0312(10) 0.0480(12) 0.0353(10) 0.0024(9) -0.0010(8) -0.0011(8)
C14 0.0445(12) 0.0466(12) 0.0374(11) -0.0041(9) -0.0021(9) 0.0007(9)
C2 0.0456(13) 0.0796(19) 0.0476(14) 0.0185(13) 0.0016(11) -0.0093(12)
C17 0.0294(10) 0.0676(16) 0.0434(12) -0.0066(11) -0.0014(9) -0.0066(10)
C4 0.0569(15) 0.0729(18) 0.0479(14) -0.0136(13) 0.0065(12) -0.0015(13)
C18 0.0389(11) 0.0587(15) 0.0493(13) 0.0016(11) 0.0086(10) -0.0128(10)
C3 0.0494(14) 0.094(2) 0.0419(13) -0.0006(13) 0.0095(11) -0.0002(13)
C5 0.0419(12) 0.0534(14) 0.0469(13) -0.0058(11) 0.0059(10) -0.0051(10)

loop_
_atom_type_symbol
_atom_type_description
_atom_type_scat_dispersion_real
_atom_type_scat_dispersion_imag
_atom_type_scat_source
C C 0.0033 0.0016 'International Tables Vol C Tables 4.2.6.8 and 6.1.1.4'
H H 0.0000 0.0000 'International Tables Vol C Tables 4.2.6.8 and 6.1.1.4'
N N 0.0061 0.0033 'International Tables Vol C Tables 4.2.6.8 and 6.1.1.4'
O O 0.0106 0.0060 'International Tables Vol C Tables 4.2.6.8 and 6.1.1.4'
Cl Cl 0.1484 0.1585 'International Tables Vol C Tables 4.2.6.8 and 6.1.1.4'

loop_
_geom_angle_atom_site_label_1
_geom_angle_atom_site_label_2
_geom_angle_atom_site_label_3
_geom_angle
C16 O2 H2 109.5
C10 N3 C8 120.70(18)
O2 C16 C15 120.43(19)
O2 C16 C11 121.25(19)
C15 C16 C11 118.32(19)
C7 N2 N1 106.89(16)
C7 N2 C17 120.79(17)
N1 N2 C17 116.21(17)
C9 N1 N2 109.07(16)
C9 N1 C6 123.31(17)
N2 N1 C6 119.74(16)
N3 C10 C11 121.2(2)
N3 C10 H10 119.4
C11 C10 H10 119.4
C13 C12 C11 120.5(2)
C13 C12 H12 119.7
C11 C12 H12 119.7
C12 C11 C16 119.06(19)
C12 C11 C10 119.18(19)
C16 C11 C10 121.75(19)
O1 C9 N1 124.08(19)
O1 C9 C8 131.03(19)
N1 C9 C8 104.85(16)
C7 C8 N3 123.99(19)
C7 C8 C9 108.09(18)
N3 C8 C9 127.91(18)
C2 C1 C6 119.3(2)
C2 C1 H1 120.3
C6 C1 H1 120.3
N2 C7 C8 110.52(18)
N2 C7 C18 121.42(18)
C8 C7 C18 128.1(2)
C14 C15 C16 122.1(2)
C14 C15 Cl2 119.08(17)
C16 C15 Cl2 118.84(17)
C12 C13 C14 121.00(19)
C12 C13 Cl1 120.01(17)
C14 C13 Cl1 118.98(17)
C5 C6 C1 119.9(2)
C5 C6 N1 121.58(19)
C1 C6 N1 118.5(2)
C15 C14 C13 119.0(2)
C15 C14 H14 120.5
C13 C14 H14 120.5
C3 C2 C1 121.0(2)
C3 C2 H2A 119.5
C1 C2 H2A 119.5
N2 C17 H17A 109.5
N2 C17 H17B 109.5
H17A C17 H17B 109.5
N2 C17 H17C 109.5
H17A C17 H17C 109.5
H17B C17 H17C 109.5
C3 C4 C5 121.1(3)
C3 C4 H4 119.5
C5 C4 H4 119.5
C7 C18 H18A 109.5
C7 C18 H18B 109.5
H18A C18 H18B 109.5
C7 C18 H18C 109.5
H18A C18 H18C 109.5
H18B C18 H18C 109.5
C4 C3 C2 119.4(2)
C4 C3 H3 120.3
C2 C3 H3 120.3
C4 C5 C6 119.3(2)
C4 C5 H5 120.4
C6 C5 H5 120.4

loop_
_geom_bond_atom_site_label_1
_geom_bond_atom_site_label_2
_geom_bond_distance
Cl1 C13 1.744(2)
Cl2 C15 1.734(2)
O2 C16 1.343(3)
O2 H2 0.8200
N3 C10 1.290(3)
N3 C8 1.388(3)
O1 C9 1.228(2)
C16 C15 1.381(3)
C16 C11 1.414(3)
N2 C7 1.360(3)
N2 N1 1.415(2)
N2 C17 1.471(3)
N1 C9 1.403(3)
N1 C6 1.415(3)
C10 C11 1.447(3)
C10 H10 0.9300
C12 C13 1.359(3)
C12 C11 1.403(3)
C12 H12 0.9300
C9 C8 1.444(3)
C8 C7 1.367(3)
C1 C2 1.380(3)
C1 C6 1.395(3)
C1 H1 0.9300
C7 C18 1.489(3)
C15 C14 1.377(3)
C13 C14 1.382(3)
C6 C5 1.388(3)
C14 H14 0.9300
C2 C3 1.376(4)
C2 H2A 0.9300
C17 H17A 0.9600
C17 H17B 0.9600
C17 H17C 0.9600
C4 C3 1.372(4)
C4 C5 1.386(3)
C4 H4 0.9300
C18 H18A 0.9600
C18 H18B 0.9600
C18 H18C 0.9600
C3 H3 0.9300
C5 H5 0.9300
